data_7110851
loop_
_publ_author_name
'Tshuva, Edit Y.'
'Goldberg, Israel'
'Kol, Moshe'
'Weitman, Hana'
'Goldschmidt, Zeev'

_publ_section_title
;
 Novel zirconium complexes of amine bis(phenolate) ligands. Remarkable
 reactivity in polymerization of hex-1-ene due to an extra donor arm
;
_journal_issue 5
_journal_name_full 'Chemical Communications'
_journal_page_first 379
_journal_paper_doi 10.1039/b000396o
_journal_year 2000
_chemical_formula_moiety '(C47 H65 N O2 Zr).(C7 H16)'
_chemical_formula_sum 'C54 H81 N O2 Zr'
_chemical_formula_weight 867.42
_chemical_name_systematic
; 
 ? 
;
_space_group_IT_number 14
_symmetry_cell_setting monoclinic
_symmetry_space_group_name_Hall '-P 2ybc'
_symmetry_space_group_name_H-M 'P 1 21/c 1'
_atom_sites_solution_hydrogens geom
_atom_sites_solution_primary direct
_atom_sites_solution_secondary difmap
_audit_creation_method SHELXL-97
_cell_angle_alpha 90.00
_cell_angle_beta 91.0480(10)
_cell_angle_gamma 90.00
_cell_formula_units_Z 4
_cell_length_a 10.48400(10)
_cell_length_b 19.2970(4)
_cell_length_c 24.5940(5)
_cell_measurement_reflns_used 12508
_cell_measurement_temperature 116
_cell_measurement_theta_max 28.74
_cell_measurement_theta_min 1.66
_cell_volume 4974.77(15)
_computing_cell_refinement Denzo
_computing_data_collection 'Collect, Nonius B.V.'
_computing_data_reduction Denzo
_computing_structure_refinement 'SHELXL-97 (Sheldrick, 1997)'
_computing_structure_solution 'SHELXS-97 (Sheldrick, 1990)'
_diffrn_ambient_temperature 116
_diffrn_detector_area_resol_mean '56 microns'
_diffrn_measured_fraction_theta_full 0.941
_diffrn_measured_fraction_theta_max 0.941
_diffrn_measurement_device_type 'Nonius KappaCCD'
_diffrn_measurement_method '1 deg. Phi & Omega scans - 187 frames'
_diffrn_radiation_monochromator graphite
_diffrn_radiation_source 'fine-focus sealed tube'
_diffrn_radiation_type MoK\a
_diffrn_radiation_wavelength 0.71070
_diffrn_reflns_av_R_equivalents 0.0250
_diffrn_reflns_av_sigmaI/netI 0.0391
_diffrn_reflns_limit_h_max 14
_diffrn_reflns_limit_h_min 0
_diffrn_reflns_limit_k_max 26
_diffrn_reflns_limit_k_min 0
_diffrn_reflns_limit_l_max 33
_diffrn_reflns_limit_l_min -33
_diffrn_reflns_number 12508
_diffrn_reflns_theta_full 28.74
_diffrn_reflns_theta_max 28.74
_diffrn_reflns_theta_min 1.66
_exptl_absorpt_coefficient_mu 0.259
_exptl_crystal_colour colorless
_exptl_crystal_density_diffrn 1.158
_exptl_crystal_density_method 'not measured'
_exptl_crystal_description parallelpiped
_exptl_crystal_F_000 1872
_exptl_crystal_size_max 0.35
_exptl_crystal_size_mid 0.25
_exptl_crystal_size_min 0.20
_refine_diff_density_max 0.785
_refine_diff_density_min -0.498
_refine_diff_density_rms 0.075
_refine_ls_extinction_method none
_refine_ls_goodness_of_fit_ref 1.030
_refine_ls_hydrogen_treatment mixed
_refine_ls_matrix_type fullcycle
_refine_ls_number_parameters 517
_refine_ls_number_reflns 12508
_refine_ls_number_restraints 0
_refine_ls_restrained_S_all 1.030
_refine_ls_R_factor_all 0.0624
_refine_ls_R_factor_gt 0.0493
_refine_ls_shift/su_max 0.393
_refine_ls_shift/su_mean 0.063
_refine_ls_structure_factor_coef Fsqd
_refine_ls_weighting_details 'w=1/[\s^2^(Fo^2^)+(0.0612P)^2^+6.9977P] where P=(Fo^2^+2Fc^2^)/3'
_refine_ls_weighting_scheme calc
_refine_ls_wR_factor_gt 0.1295
_refine_ls_wR_factor_ref 0.1377
_reflns_number_gt 10397
_reflns_number_total 12508
_reflns_threshold_expression >2sigma(I)
_cod_data_source_file b000396osup1.cif
_cod_data_source_block Compound-(4)
_cod_depositor_comments
;
The following automatic conversions were performed:

'_refine_ls_weighting_scheme' value 'calc
w=1/[\s^2^(Fo^2^)+(0.0612P)^2^+6.9977P] where P=(Fo^2^+2Fc^2^)/3' was
changed to 'calc'. New tag '_refine_ls_weighting_details' was
created. The value of the new tag was set to
'w=1/[\s^2^(Fo^2^)+(0.0612P)^2^+6.9977P] where P=(Fo^2^+2Fc^2^)/3'.

Automatic conversion script
Id: cif_fix_values 3143 2015-03-26 13:38:13Z robertas 
;
_cod_original_sg_symbol_H-M P21/c
_cod_database_code 7110851

loop_
_symmetry_equiv_pos_as_xyz
'x, y, z'
'-x, y+1/2, -z+1/2'
'-x, -y, -z'
'x, -y-1/2, z-1/2'

loop_
_atom_site_label
_atom_site_type_symbol
_atom_site_fract_x
_atom_site_fract_y
_atom_site_fract_z
_atom_site_U_iso_or_equiv
_atom_site_adp_type
_atom_site_occupancy
_atom_site_calc_flag
_atom_site_refinement_flags
Zr1 Zr 0.212339(19) 0.163659(11) -0.099186(9) 0.02006(7) Uani 1 d .
O2 O 0.26261(14) 0.07047(8) -0.12739(7) 0.0236(3) Uani 1 d .
C3 C 0.3587(2) 0.03307(12) -0.14914(9) 0.0216(4) Uani 1 d .
C4 C 0.3390(2) -0.02725(12) -0.18037(9) 0.0228(4) Uani 1 d .
C5 C 0.4465(2) -0.05791(12) -0.20339(9) 0.0229(4) Uani 1 d .
H5 H 0.4346 -0.0974 -0.2245 0.028 Uiso 1 calc R
C6 C 0.5702(2) -0.03261(12) -0.19639(9) 0.0218(4) Uani 1 d .
C7 C 0.5865(2) 0.02514(12) -0.16287(9) 0.0219(4) Uani 1 d .
H7 H 0.6682 0.0423 -0.1563 0.026 Uiso 1 calc R
C8 C 0.4831(2) 0.05747(11) -0.13922(9) 0.0206(4) Uani 1 d .
C9 C 0.5040(2) 0.11602(12) -0.10036(9) 0.0223(4) Uani 1 d .
H9A H 0.5945 0.1263 -0.0984 0.027 Uiso 1 calc R
H9B H 0.4786 0.1011 -0.0645 0.027 Uiso 1 calc R
N10 N 0.43322(17) 0.18146(10) -0.11450(8) 0.0208(4) Uani 1 d .
C11 C 0.4871(2) 0.23583(12) -0.07732(10) 0.0250(5) Uani 1 d .
H11A H 0.5790 0.2363 -0.0809 0.030 Uiso 1 calc R
H11B H 0.4691 0.2227 -0.0402 0.030 Uiso 1 calc R
C12 C 0.4380(2) 0.30814(12) -0.08673(9) 0.0241(5) Uani 1 d .
C13 C 0.5237(2) 0.36245(13) -0.09186(10) 0.0272(5) Uani 1 d .
H13 H 0.6105 0.3528 -0.0928 0.033 Uiso 1 calc R
C14 C 0.4830(2) 0.43073(12) -0.09559(10) 0.0251(5) Uani 1 d .
C15 C 0.3519(2) 0.44258(12) -0.09270(9) 0.0250(5) Uani 1 d .
H15 H 0.3232 0.4882 -0.0941 0.030 Uiso 1 calc R
C16 C 0.2612(2) 0.38981(12) -0.08780(9) 0.0229(4) Uani 1 d .
C17 C 0.3063(2) 0.32107(12) -0.08623(9) 0.0217(4) Uani 1 d .
O18 O 0.22803(14) 0.26520(8) -0.08423(7) 0.0229(3) Uani 1 d .
C19 C 0.2056(2) -0.05907(12) -0.18839(10) 0.0266(5) Uani 1 d .
C20 C 0.1214(2) -0.00862(14) -0.22137(11) 0.0308(5) Uani 1 d .
H20A H 0.0380 -0.0283 -0.2267 0.046 Uiso 1 calc .
H20B H 0.1590 -0.0004 -0.2561 0.046 Uiso 1 calc .
H20C H 0.1145 0.0344 -0.2020 0.046 Uiso 1 calc .
C21 C 0.1486(2) -0.07406(13) -0.13219(11) 0.0318(5) Uani 1 d .
H21A H 0.0649 -0.0936 -0.1369 0.048 Uiso 1 calc .
H21B H 0.1430 -0.0317 -0.1119 0.048 Uiso 1 calc .
H21C H 0.2024 -0.1062 -0.1128 0.048 Uiso 1 calc .
C22 C 0.2079(2) -0.12799(14) -0.21949(13) 0.0366(6) Uani 1 d .
H22A H 0.1223 -0.1449 -0.2244 0.055 Uiso 1 calc .
H22B H 0.2573 -0.1613 -0.1992 0.055 Uiso 1 calc .
H22C H 0.2454 -0.1210 -0.2544 0.055 Uiso 1 calc .
C23 C 0.6864(2) -0.06549(12) -0.22305(10) 0.0244(5) Uani 1 d .
C24 C 0.6509(2) -0.12729(14) -0.25928(11) 0.0323(5) Uani 1 d .
H24A H 0.5919 -0.1126 -0.2873 0.049 Uiso 1 calc .
H24B H 0.6121 -0.1627 -0.2377 0.049 Uiso 1 calc .
H24C H 0.7264 -0.1454 -0.2756 0.049 Uiso 1 calc .
C25 C 0.7798(2) -0.09073(13) -0.17837(11) 0.0290(5) Uani 1 d .
H25A H 0.8039 -0.0525 -0.1555 0.043 Uiso 1 calc .
H25B H 0.8544 -0.1098 -0.1948 0.043 Uiso 1 calc .
H25C H 0.7393 -0.1257 -0.1569 0.043 Uiso 1 calc .
C26 C 0.7518(3) -0.01045(14) -0.25791(11) 0.0342(6) Uani 1 d .
H26A H 0.7742 0.0287 -0.2356 0.051 Uiso 1 calc .
H26B H 0.6946 0.0040 -0.2866 0.051 Uiso 1 calc .
H26C H 0.8275 -0.0297 -0.2733 0.051 Uiso 1 calc .
C27 C 0.4487(2) 0.20014(12) -0.17272(9) 0.0234(4) Uani 1 d .
H27A H 0.3979 0.2412 -0.1803 0.028 Uiso 1 calc R
H27B H 0.4139 0.1628 -0.1949 0.028 Uiso 1 calc R
C28 C 0.5855(3) 0.21417(14) -0.19062(12) 0.0346(6) Uani 1 d .
H28A H 0.6099 0.2609 -0.1802 0.042 Uiso 1 calc R
H28B H 0.6431 0.1822 -0.1722 0.042 Uiso 1 calc R
C29 C 0.5975(3) 0.20593(17) -0.25183(13) 0.0493(8) Uani 1 d .
H29A H 0.6841 0.2145 -0.2619 0.074 Uiso 1 calc .
H29B H 0.5421 0.2384 -0.2701 0.074 Uiso 1 calc .
H29C H 0.5738 0.1596 -0.2622 0.074 Uiso 1 calc .
C30 C 0.1182(2) 0.40624(13) -0.08280(10) 0.0270(5) Uani 1 d .
C31 C 0.0428(2) 0.37570(13) -0.13116(11) 0.0308(5) Uani 1 d .
H31A H -0.0461 0.3863 -0.1275 0.046 Uiso 1 calc .
H31B H 0.0542 0.3263 -0.1319 0.046 Uiso 1 calc .
H31C H 0.0731 0.3954 -0.1644 0.046 Uiso 1 calc .
C32 C 0.0695(3) 0.37565(15) -0.02926(11) 0.0350(6) Uani 1 d .
H32A H -0.0196 0.3860 -0.0259 0.052 Uiso 1 calc .
H32B H 0.1163 0.3955 0.0008 0.052 Uiso 1 calc .
H32C H 0.0814 0.3263 -0.0293 0.052 Uiso 1 calc .
C33 C 0.0922(2) 0.48459(14) -0.08149(13) 0.0385(6) Uani 1 d .
H33A H 0.0023 0.4925 -0.0781 0.058 Uiso 1 calc .
H33B H 0.1212 0.5053 -0.1145 0.058 Uiso 1 calc .
H33C H 0.1369 0.5049 -0.0510 0.058 Uiso 1 calc .
C34 C 0.5801(2) 0.48997(14) -0.10241(10) 0.0312(5) Uani 1 d .
C38 C 0.1661(2) 0.12984(15) -0.01330(10) 0.0322(5) Uani 1 d .
H38A H 0.0930 0.1554 -0.0004 0.039 Uiso 1 calc R
H38B H 0.1453 0.0809 -0.0129 0.039 Uiso 1 calc R
C39 C 0.2789(2) 0.14336(14) 0.02266(10) 0.0282(5) Uani 1 d .
C40 C 0.3014(3) 0.20864(15) 0.04553(11) 0.0381(6) Uani 1 d .
H40 H 0.2429 0.2441 0.0393 0.046 Uiso 1 calc R
C41 C 0.4092(4) 0.22143(18) 0.07725(12) 0.0493(8) Uani 1 d .
H41 H 0.4223 0.2653 0.0920 0.059 Uiso 1 calc R
C42 C 0.4976(3) 0.16965(18) 0.08713(13) 0.0492(8) Uani 1 d .
H42 H 0.5697 0.1785 0.1086 0.059 Uiso 1 calc R
C43 C 0.4782(3) 0.10500(17) 0.06505(12) 0.0419(7) Uani 1 d .
H43 H 0.5375 0.0700 0.0715 0.050 Uiso 1 calc R
C44 C 0.3700(2) 0.09177(14) 0.03303(10) 0.0315(5) Uani 1 d .
H44 H 0.3580 0.0478 0.0183 0.038 Uiso 1 calc R
C45 C 0.0450(2) 0.17644(13) -0.15963(10) 0.0263(5) Uani 1 d .
H45A H 0.0306 0.2240 -0.1710 0.032 Uiso 1 calc R
H45B H 0.0490 0.1457 -0.1908 0.032 Uiso 1 calc R
C46 C -0.0430(2) 0.15253(13) -0.11726(10) 0.0253(5) Uani 1 d .
C47 C -0.0571(2) 0.08138(13) -0.10686(10) 0.0284(5) Uani 1 d .
H47 H -0.0196 0.0497 -0.1301 0.034 Uiso 1 calc R
C48 C -0.1252(2) 0.05680(16) -0.06293(11) 0.0356(6) Uani 1 d .
H48 H -0.1331 0.0094 -0.0572 0.043 Uiso 1 calc R
C49 C -0.1813(3) 0.10315(18) -0.02762(11) 0.0399(7) Uani 1 d .
H49 H -0.2264 0.0871 0.0020 0.048 Uiso 1 calc R
C50 C -0.1696(3) 0.17321(17) -0.03683(12) 0.0401(7) Uani 1 d .
H50 H -0.2077 0.2043 -0.0133 0.048 Uiso 1 calc R
C51 C -0.1017(2) 0.19827(15) -0.08077(11) 0.0334(6) Uani 1 d .
H51 H -0.0950 0.2458 -0.0861 0.040 Uiso 1 calc R
C35A C 0.6565(4) 0.4740(2) -0.15363(18) 0.0341(9) Uiso 0.60 d P
C36A C 0.5222(5) 0.5585(3) -0.1032(2) 0.0383(10) Uiso 0.60 d P
C37A C 0.6784(5) 0.4845(3) -0.05243(19) 0.0375(10) Uiso 0.60 d P
C35B C 0.5826(8) 0.5384(4) -0.0522(3) 0.0457(17) Uiso 0.40 d P
C36B C 0.5303(8) 0.5447(4) -0.1520(3) 0.0459(18) Uiso 0.40 d P
C37B C 0.7124(8) 0.4724(5) -0.1190(4) 0.0495(19) Uiso 0.40 d P
C52A C 0.2705(6) 0.8341(3) 0.4530(3) 0.0435(13) Uiso 0.50 d P
C53A C 0.2623(6) 0.7958(4) 0.3995(3) 0.0474(14) Uiso 0.50 d P
C54A C 0.1514(6) 0.8192(3) 0.3660(3) 0.0459(14) Uiso 0.50 d P
C55' C 0.0186(9) 0.7792(5) 0.3893(4) 0.037(2) Uiso 0.30 d P
C55A C 0.0193(14) 0.8199(8) 0.3973(6) 0.038(3) Uiso 0.20 d P
C56A C -0.0965(15) 0.8454(8) 0.3587(6) 0.128(5) Uiso 0.50 d P
C57A C -0.1032(14) 0.7861(8) 0.3246(6) 0.128(4) Uiso 0.50 d P
C58A C -0.2327(11) 0.8114(6) 0.2883(5) 0.091(3) Uiso 0.50 d P
C52B C 0.2777(11) 0.8419(6) 0.4753(5) 0.088(3) Uiso 0.50 d P
C53B C 0.2554(11) 0.8164(6) 0.4224(5) 0.097(3) Uiso 0.50 d P
C54B C 0.1059(10) 0.8126(6) 0.4080(5) 0.087(3) Uiso 0.50 d P
C55B C 0.1031(12) 0.7931(7) 0.3509(5) 0.104(4) Uiso 0.50 d P
C56B C -0.0614(12) 0.7746(7) 0.3400(5) 0.096(4) Uiso 0.50 d P
C57B C -0.1305(6) 0.8472(3) 0.3244(2) 0.0393(12) Uiso 0.50 d P
C58B C -0.2534(7) 0.8418(4) 0.2910(3) 0.0559(17) Uiso 0.50 d P

loop_
_atom_site_aniso_label
_atom_site_aniso_U_11
_atom_site_aniso_U_22
_atom_site_aniso_U_33
_atom_site_aniso_U_23
_atom_site_aniso_U_13
_atom_site_aniso_U_12
Zr1 0.01650(11) 0.02202(11) 0.02173(11) 0.00128(8) 0.00233(7) 0.00090(8)
O2 0.0173(7) 0.0227(8) 0.0310(8) -0.0006(7) 0.0036(6) 0.0010(6)
C3 0.0182(10) 0.0227(10) 0.0240(10) 0.0034(9) 0.0022(8) 0.0028(8)
C4 0.0180(10) 0.0235(10) 0.0268(11) 0.0016(9) -0.0017(8) -0.0005(8)
C5 0.0212(10) 0.0230(10) 0.0245(11) 0.0001(9) -0.0027(8) 0.0005(8)
C6 0.0203(10) 0.0226(10) 0.0226(10) 0.0011(8) 0.0012(8) 0.0019(8)
C7 0.0173(10) 0.0236(10) 0.0248(10) 0.0030(9) -0.0007(8) 0.0009(8)
C8 0.0197(10) 0.0197(10) 0.0224(10) 0.0009(8) -0.0022(8) 0.0010(8)
C9 0.0193(10) 0.0229(10) 0.0245(10) -0.0009(9) -0.0022(8) 0.0037(8)
N10 0.0194(9) 0.0215(9) 0.0213(9) -0.0012(7) -0.0005(7) 0.0018(7)
C11 0.0192(10) 0.0269(11) 0.0286(11) -0.0086(9) -0.0051(9) 0.0031(9)
C12 0.0207(10) 0.0265(11) 0.0250(11) -0.0082(9) -0.0006(8) 0.0019(9)
C13 0.0189(10) 0.0315(12) 0.0312(12) -0.0111(10) 0.0007(9) -0.0012(9)
C14 0.0221(11) 0.0277(11) 0.0254(11) -0.0092(9) 0.0014(9) -0.0035(9)
C15 0.0246(11) 0.0249(11) 0.0256(11) -0.0047(9) 0.0029(9) 0.0009(9)
C16 0.0203(10) 0.0260(11) 0.0224(10) -0.0032(9) 0.0029(8) 0.0011(8)
C17 0.0211(10) 0.0233(10) 0.0206(10) -0.0028(8) 0.0020(8) -0.0006(8)
O18 0.0192(7) 0.0229(8) 0.0267(8) -0.0006(6) 0.0034(6) -0.0001(6)
C19 0.0191(10) 0.0246(11) 0.0359(13) -0.0028(10) -0.0016(9) -0.0030(9)
C20 0.0207(11) 0.0364(13) 0.0350(13) -0.0027(11) -0.0026(9) -0.0003(10)
C21 0.0231(11) 0.0294(12) 0.0429(14) 0.0026(11) 0.0010(10) -0.0040(9)
C22 0.0248(12) 0.0312(13) 0.0537(17) -0.0116(12) -0.0023(11) -0.0042(10)
C23 0.0201(10) 0.0258(11) 0.0273(11) -0.0024(9) 0.0023(9) 0.0004(8)
C24 0.0253(12) 0.0338(13) 0.0380(14) -0.0121(11) 0.0031(10) -0.0002(10)
C25 0.0227(11) 0.0299(12) 0.0343(13) -0.0024(10) 0.0001(9) 0.0054(9)
C26 0.0336(13) 0.0350(13) 0.0345(13) 0.0003(11) 0.0107(10) 0.0020(11)
C27 0.0254(11) 0.0221(10) 0.0227(10) -0.0013(9) 0.0021(8) -0.0009(8)
C28 0.0318(13) 0.0310(13) 0.0416(15) -0.0013(11) 0.0139(11) -0.0051(10)
C29 0.058(2) 0.0451(17) 0.0456(17) 0.0022(14) 0.0301(15) 0.0020(14)
C30 0.0191(11) 0.0252(11) 0.0370(13) -0.0018(10) 0.0064(9) 0.0016(9)
C31 0.0217(11) 0.0295(12) 0.0411(14) 0.0029(11) -0.0008(10) 0.0007(9)
C32 0.0304(13) 0.0375(14) 0.0375(14) -0.0019(12) 0.0130(11) 0.0026(11)
C33 0.0234(12) 0.0280(13) 0.0642(19) -0.0043(13) 0.0092(12) 0.0034(10)
C34 0.0256(12) 0.0356(13) 0.0325(13) -0.0103(11) 0.0043(10) -0.0095(10)
C38 0.0248(12) 0.0448(15) 0.0270(12) 0.0084(11) 0.0010(9) -0.0012(11)
C39 0.0286(12) 0.0356(13) 0.0205(11) 0.0072(10) 0.0032(9) 0.0000(10)
C40 0.0492(17) 0.0383(15) 0.0268(12) 0.0022(11) 0.0001(11) 0.0062(12)
C41 0.071(2) 0.0454(17) 0.0311(15) -0.0004(13) -0.0063(14) -0.0113(16)
C42 0.0500(18) 0.061(2) 0.0359(15) 0.0137(15) -0.0171(13) -0.0162(15)
C43 0.0340(14) 0.0526(18) 0.0389(15) 0.0226(14) -0.0030(12) 0.0027(12)
C44 0.0343(13) 0.0317(13) 0.0287(12) 0.0089(10) 0.0034(10) -0.0014(10)
C45 0.0216(11) 0.0263(11) 0.0309(12) 0.0014(9) -0.0010(9) 0.0010(9)
C46 0.0160(10) 0.0299(12) 0.0298(12) -0.0031(9) -0.0047(9) 0.0002(8)
C47 0.0246(11) 0.0308(12) 0.0297(12) -0.0029(10) 0.0007(9) -0.0011(9)
C48 0.0295(13) 0.0423(15) 0.0349(14) 0.0024(12) 0.0008(10) -0.0077(11)
C49 0.0267(13) 0.0620(19) 0.0311(13) -0.0023(13) 0.0027(10) -0.0072(12)
C50 0.0252(13) 0.0564(18) 0.0386(15) -0.0156(13) 0.0019(11) 0.0040(12)
C51 0.0235(12) 0.0349(14) 0.0416(14) -0.0091(12) -0.0014(10) 0.0032(10)

loop_
_atom_type_symbol
_atom_type_description
_atom_type_scat_dispersion_real
_atom_type_scat_dispersion_imag
_atom_type_scat_source
C C 0.0033 0.0016 'International Tables Vol C Tables 4.2.6.8 and 6.1.1.4'
H H 0.0000 0.0000 'International Tables Vol C Tables 4.2.6.8 and 6.1.1.4'
N N 0.0061 0.0033 'International Tables Vol C Tables 4.2.6.8 and 6.1.1.4'
O O 0.0106 0.0060 'International Tables Vol C Tables 4.2.6.8 and 6.1.1.4'
Zr Zr -2.9673 0.5597 'International Tables Vol C Tables 4.2.6.8 and 6.1.1.4'

loop_
_geom_angle_atom_site_label_1
_geom_angle_atom_site_label_2
_geom_angle_atom_site_label_3
_geom_angle
O18 Zr1 O2 157.33(6)
O18 Zr1 C38 97.39(9)
O2 Zr1 C38 97.25(9)
O18 Zr1 C45 94.20(8)
O2 Zr1 C45 94.31(8)
C38 Zr1 C45 117.39(9)
O18 Zr1 N10 79.08(6)
O2 Zr1 N10 79.14(6)
C38 Zr1 N10 114.45(8)
C45 Zr1 N10 128.15(8)
O18 Zr1 C46 100.67(7)
O2 Zr1 C46 97.89(7)
C38 Zr1 C46 84.42(8)
C45 Zr1 C46 33.00(8)
N10 Zr1 C46 161.08(7)
C3 O2 Zr1 144.74(14)
O2 C3 C4 123.5(2)
O2 C3 C8 116.6(2)
C4 C3 C8 119.9(2)
C5 C4 C3 117.3(2)
C5 C4 C19 121.1(2)
C3 C4 C19 121.6(2)
C6 C5 C4 123.8(2)
C6 C5 H5 118.1
C4 C5 H5 118.1
C5 C6 C7 117.2(2)
C5 C6 C23 123.2(2)
C7 C6 C23 119.6(2)
C8 C7 C6 121.3(2)
C8 C7 H7 119.4
C6 C7 H7 119.4
C7 C8 C3 120.4(2)
C7 C8 C9 120.2(2)
C3 C8 C9 119.3(2)
C8 C9 N10 114.95(18)
C8 C9 H9A 108.5
N10 C9 H9A 108.5
C8 C9 H9B 108.5
N10 C9 H9B 108.5
H9A C9 H9B 107.5
C27 N10 C11 111.83(18)
C27 N10 C9 111.37(17)
C11 N10 C9 105.59(17)
C27 N10 Zr1 108.11(13)
C11 N10 Zr1 111.24(13)
C9 N10 Zr1 108.68(13)
N10 C11 C12 115.62(18)
N10 C11 H11A 108.4
C12 C11 H11A 108.4
N10 C11 H11B 108.4
C12 C11 H11B 108.4
H11A C11 H11B 107.4
C13 C12 C17 120.4(2)
C13 C12 C11 119.6(2)
C17 C12 C11 119.9(2)
C14 C13 C12 121.6(2)
C14 C13 H13 119.2
C12 C13 H13 119.2
C13 C14 C15 117.0(2)
C13 C14 C34 120.6(2)
C15 C14 C34 122.4(2)
C14 C15 C16 123.8(2)
C14 C15 H15 118.1
C16 C15 H15 118.1
C15 C16 C17 117.3(2)
C15 C16 C30 121.4(2)
C17 C16 C30 121.2(2)
O18 C17 C12 117.1(2)
O18 C17 C16 123.2(2)
C12 C17 C16 119.8(2)
C17 O18 Zr1 145.08(14)
C20 C19 C22 107.5(2)
C20 C19 C4 109.11(19)
C22 C19 C4 112.8(2)
C20 C19 C21 111.3(2)
C22 C19 C21 107.1(2)
C4 C19 C21 109.0(2)
C19 C20 H20A 109.5
C19 C20 H20B 109.5
H20A C20 H20B 109.5
C19 C20 H20C 109.5
H20A C20 H20C 109.5
H20B C20 H20C 109.4
C19 C21 H21A 109.5
C19 C21 H21B 109.5
H21A C21 H21B 109.4
C19 C21 H21C 109.5
H21A C21 H21C 109.5
H21B C21 H21C 109.5
C19 C22 H22A 109.5
C19 C22 H22B 109.5
H22A C22 H22B 109.5
C19 C22 H22C 109.5
H22A C22 H22C 109.4
H22B C22 H22C 109.4
C24 C23 C6 112.64(19)
C24 C23 C26 108.7(2)
C6 C23 C26 108.63(19)
C24 C23 C25 108.3(2)
C6 C23 C25 109.05(19)
C26 C23 C25 109.5(2)
C23 C24 H24A 109.5
C23 C24 H24B 109.4
H24A C24 H24B 109.5
C23 C24 H24C 109.5
H24A C24 H24C 109.5
H24B C24 H24C 109.4
C23 C25 H25A 109.5
C23 C25 H25B 109.5
H25A C25 H25B 109.5
C23 C25 H25C 109.5
H25A C25 H25C 109.4
H25B C25 H25C 109.5
C23 C26 H26A 109.5
C23 C26 H26B 109.4
H26A C26 H26B 109.5
C23 C26 H26C 109.5
H26A C26 H26C 109.5
H26B C26 H26C 109.4
N10 C27 C28 116.0(2)
N10 C27 H27A 108.3
C28 C27 H27A 108.3
N10 C27 H27B 108.3
C28 C27 H27B 108.3
H27A C27 H27B 107.4
C29 C28 C27 111.1(2)
C29 C28 H28A 109.4
C27 C28 H28A 109.4
C29 C28 H28B 109.4
C27 C28 H28B 109.4
H28A C28 H28B 108.0
C28 C29 H29A 109.5
C28 C29 H29B 109.5
H29A C29 H29B 109.5
C28 C29 H29C 109.4
H29A C29 H29C 109.5
H29B C29 H29C 109.4
C31 C30 C33 107.8(2)
C31 C30 C16 110.36(19)
C33 C30 C16 112.2(2)
C31 C30 C32 110.0(2)
C33 C30 C32 107.3(2)
C16 C30 C32 109.2(2)
C30 C31 H31A 109.5
C30 C31 H31B 109.5
H31A C31 H31B 109.5
C30 C31 H31C 109.5
H31A C31 H31C 109.5
H31B C31 H31C 109.5
C30 C32 H32A 109.5
C30 C32 H32B 109.5
H32A C32 H32B 109.5
C30 C32 H32C 109.5
H32A C32 H32C 109.5
H32B C32 H32C 109.5
C30 C33 H33A 109.5
C30 C33 H33B 109.5
H33A C33 H33B 109.4
C30 C33 H33C 109.5
H33A C33 H33C 109.5
H33B C33 H33C 109.4
C36A C34 C35A 113.3(3)
C36A C34 C14 113.55(19)
C37B C34 C14 118.6(3)
C35A C34 C14 107.17(17)
C37B C34 C35B 110.6(5)
C14 C34 C35B 111.3(3)
C36A C34 C37A 109.6(3)
C35A C34 C37A 106.2(2)
C14 C34 C37A 106.59(19)
C37B C34 C36B 102.8(4)
C14 C34 C36B 110.3(3)
C35B C34 C36B 101.4(4)
C39 C38 Zr1 108.75(16)
C39 C38 H38A 109.9
Zr1 C38 H38A 109.9
C39 C38 H38B 109.9
Zr1 C38 H38B 109.9
H38A C38 H38B 108.3
C40 C39 C44 117.3(2)
C40 C39 C38 121.6(2)
C44 C39 C38 121.1(2)
C41 C40 C39 121.2(3)
C41 C40 H40 119.4
C39 C40 H40 119.4
C42 C41 C40 120.6(3)
C42 C41 H41 119.7
C40 C41 H41 119.7
C41 C42 C43 119.6(3)
C41 C42 H42 120.2
C43 C42 H42 120.2
C42 C43 C44 120.2(3)
C42 C43 H43 119.9
C44 C43 H43 119.9
C43 C44 C39 121.2(3)
C43 C44 H44 119.4
C39 C44 H44 119.4
C46 C45 Zr1 89.40(14)
C46 C45 H45A 113.8
Zr1 C45 H45A 113.7
C46 C45 H45B 113.7
Zr1 C45 H45B 113.7
H45A C45 H45B 111.0
C47 C46 C51 116.6(2)
C47 C46 C45 120.2(2)
C51 C46 C45 122.6(2)
C47 C46 Zr1 98.86(15)
C51 C46 Zr1 106.69(15)
C45 C46 Zr1 57.59(12)
C48 C47 C46 122.2(2)
C48 C47 H47 118.9
C46 C47 H47 118.9
C49 C48 C47 119.8(3)
C49 C48 H48 120.1
C47 C48 H48 120.1
C50 C49 C48 119.4(3)
C50 C49 H49 120.3
C48 C49 H49 120.3
C49 C50 C51 121.2(3)
C49 C50 H50 119.4
C51 C50 H50 119.4
C50 C51 C46 120.8(3)
C50 C51 H51 119.6
C46 C51 H51 119.6
C54A C53A C62A 111.5(6)
C53A C54A C55A 114.4(7)
C56A C55A C54A 111.7(11)
C57A C56A C55A 97.6(12)
C56A C57A C58A 96.3(11)
C52B C53B C54B 111.4(10)
C55B C54B C53B 103.1(9)
C54B C55B C56B 101.6(10)
C57B C56B C55B 106.9(9)
C58B C57B C56B 116.0(7)

loop_
_geom_bond_atom_site_label_1
_geom_bond_atom_site_label_2
_geom_bond_distance
Zr1 O18 1.9999(16)
Zr1 O2 2.0015(16)
Zr1 C38 2.272(2)
Zr1 C45 2.292(2)
Zr1 N10 2.3779(19)
Zr1 C46 2.714(2)
O2 C3 1.357(3)
C3 C4 1.408(3)
C3 C8 1.404(3)
C4 C5 1.401(3)
C4 C19 1.537(3)
C5 C6 1.393(3)
C5 H5 0.9300
C6 C7 1.395(3)
C6 C23 1.532(3)
C7 C8 1.387(3)
C7 H7 0.9300
C8 C9 1.493(3)
C9 N10 1.502(3)
C9 H9A 0.9700
C9 H9B 0.9700
N10 C27 1.488(3)
N10 C11 1.496(3)
C11 C12 1.504(3)
C11 H11A 0.9700
C11 H11B 0.9700
C12 C13 1.388(3)
C12 C17 1.403(3)
C13 C14 1.387(3)
C13 H13 0.9300
C14 C15 1.396(3)
C14 C34 1.541(3)
C15 C16 1.400(3)
C15 H15 0.9300
C16 C17 1.408(3)
C16 C30 1.539(3)
C17 O18 1.356(3)
C19 C20 1.536(4)
C19 C22 1.535(4)
C19 C21 1.543(4)
C20 H20A 0.9597
C20 H20B 0.9604
C20 H20C 0.9599
C21 H21A 0.9602
C21 H21B 0.9602
C21 H21C 0.9599
C22 H22A 0.9599
C22 H22B 0.9594
C22 H22C 0.9611
C23 C24 1.531(3)
C23 C26 1.534(4)
C23 C25 1.537(3)
C24 H24A 0.9598
C24 H24B 0.9605
C24 H24C 0.9599
C25 H25A 0.9603
C25 H25B 0.9599
C25 H25C 0.9601
C26 H26A 0.9597
C26 H26B 0.9605
C26 H26C 0.9598
C27 C28 1.532(3)
C27 H27A 0.9700
C27 H27B 0.9700
C28 C29 1.521(4)
C28 H28A 0.9700
C28 H28B 0.9700
C29 H29A 0.9598
C29 H29B 0.9600
C29 H29C 0.9604
C30 C31 1.534(4)
C30 C33 1.537(4)
C30 C32 1.539(4)
C31 H31A 0.9601
C31 H31B 0.9599
C31 H31C 0.9599
C32 H32A 0.9599
C32 H32B 0.9598
C32 H32C 0.9603
C33 H33A 0.9600
C33 H33B 0.9603
C33 H33C 0.9601
C34 C36A 1.455(5)
C34 C37B 1.493(9)
C34 C35A 1.537(5)
C34 C35B 1.548(9)
C34 C37A 1.593(5)
C34 C36B 1.689(8)
C38 C39 1.487(3)
C38 H38A 0.9700
C38 H38B 0.9700
C39 C40 1.398(4)
C39 C44 1.400(4)
C40 C41 1.384(4)
C40 H40 0.9300
C41 C42 1.381(5)
C41 H41 0.9300
C42 C43 1.374(5)
C42 H42 0.9300
C43 C44 1.393(4)
C43 H43 0.9300
C44 H44 0.9300
C45 C46 1.479(3)
C45 H45A 0.9700
C45 H45B 0.9700
C46 C47 1.405(3)
C46 C51 1.408(3)
C47 C48 1.389(4)
C47 H47 0.9300
C48 C49 1.385(4)
C48 H48 0.9300
C49 C50 1.377(4)
C49 H49 0.9300
C50 C51 1.392(4)
C50 H50 0.9300
C51 H51 0.9300
C52A C53A 1.511(9)
C53A C54A 1.483(9)
C54A C55A 1.597(16)
C55A C56A 1.61(2)
C56A C57A 1.420(19)
C57A C58A 1.683(18)
C52B C53B 1.407(15)
C53B C54B 1.601(16)
C54B C55B 1.456(16)
C55B C56B 1.777(18)
C56B C57B 1.620(15)
C57B C58B 1.519(10)
